data_2000304
loop_
_publ_author_name
'Sun, K.-L.'
'Chan, J. A.'
'Baures, P. W.'
'Eggleston, D. S.'

_publ_section_title
;
 Paucin methanolate
;
_journal_issue 6
_journal_name_full 'Acta Crystallographica Section C'
_journal_page_first 1253
_journal_page_last 1256
_journal_paper_doi 10.1107/S0108270190014068
_journal_volume 47
_journal_year 1991
_chemical_formula_sum 'C24 H36 O11'
_symmetry_cell_setting monoclinic
_symmetry_space_group_name_H-M 'P 1 21 1'
_cell_angle_alpha 90
_cell_angle_beta 92.91(4)
_cell_angle_gamma 90
_cell_formula_units_Z 2
_cell_length_a 10.819(5)
_cell_length_b 6.591(6)
_cell_length_c 18.044(8)
_cell_volume 1285.0(14)
_diffrn_radiation_type Cu
_diffrn_radiation_wavelength 1.5406
_exptl_absorpt_coefficient_mu 0.8198
_exptl_crystal_density_diffrn 1.294
_exptl_crystal_F_000 536
_cod_data_source_file st0487.cif
_cod_data_source_block st0487a
_cod_original_cell_volume 1284.9(11)
_cod_original_sg_symbol_H-M P21
_cod_original_formula_sum C24H36O11
_cod_database_code 2000304

loop_
_atom_site_type_symbol
_atom_site_label
_atom_site_fract_x
_atom_site_fract_y
_atom_site_fract_z
O OMe .8830(3) .262 .7698(2)
O O2' .0438(2) 1.3378(5) .88510(10)
O O2 .2211(2) 1.2334(5) .78090(10)
O O3' -.0127(2) 1.0039(5) .97550(10)
O O3 .0833(3) 1.7471(6) .4968(2)
O O4' .2091(2) .7897(5) 1.03590(10)
O O4 .4676(3) 1.0786(6) .5944(2)
O O5 .3096(2) 1.0036(5) .86280(10)
O O6' .5337(2) .8295(6) .9257(2)
O O7' .5433(3) .6430(10) .8263(2)
O O12 .0542(4) 1.7350(9) .3747(2)
C CMe .7708(5) .3580(10) .7596(4)
C C1 .2772(3) 1.4326(6) .6768(2)
C C1' .2366(4) 1.1839(7) .8554(2)
C C2' .1082(3) 1.1493(7) .8826(2)
C C2 .3275(3) 1.3197(7) .7470(2)
C C3' .1119(3) 1.0532(7) .9595(2)
C C3 .4143(4) 1.1579(7) .7199(2)
C C4' .1954(4) .8700(7) .9620(2)
C C4 .4262(3) 1.1981(7) .6381(2)
C C5' .3216(3) .9337(7) .9371(2)
C C5 .3806(3) 1.4111(7) .6210(2)
C C6' .4110(4) .7564(8) .9388(3)
C C6 .3391(3) 1.4403(8) .5378(2)
C C7 .1975(3) 1.4406(8) .5223(2)
C C7' .5898(4) .7640(10) .8674(2)
C C8 .1286(4) 1.6169(8) .5580(2)
C C8' .7095(4) .8640(10) .8580(3)
C C9 .2005(4) 1.7523(8) .6124(2)
C C10 .2314(4) 1.6504(7) .6880(2)
C C11 .1654(4) 1.4669(9) .4407(2)
C C12 .0955(5) 1.6570(10) .4303(3)
C C13 .1895(5) 1.3480(10) .3840(3)
C C14 .4934(4) 1.5467(8) .6391(3)
C C15 .1204(4) 1.6602(8) .7368(2)
H HOMe .9017 .2544 .7210
H HC1' .2773 1.2929 .8828
H H1CMe .7315 .3841 .8069
H HC1 .1973 1.3701 .6578
H HO2' -.0104 1.3137 .8466
H HC2 .3613 1.4179 .7851
H H2CMe .7125 .2756 .7257
H HC2' .0546 1.0429 .8496
H HO3' -.0292 .9589 1.0156
H H3CMe .7828 .4944 .7335
H HC3' .1386 1.1250 1.0000
H HC4' .1679 .7500 .9335
H HO4' .1386 .7089 1.0332
H HC5' .3593 1.0429 .9648
H HC7 .1718 1.3073 .5437
H HC8 .0566 1.5839 .5839
H HC10 .3066 1.7500 .7011
H H1C3 .3886 1.0000 .7148
H H1C6 .3715 1.5753 .5206
H H1C6' .4160 .7089 1.0000
H H1C8' .7269 .9629 .8999
H H1C9 .2808 1.7910 .5898
H H2C3 .5000 1.1250 .7500
H H2C6 .3753 1.3300 .5080
H H2C6' .3906 .6679 .9179
H H2C8' .7046 .9450 .8099
H H2C9 .1512 1.8772 .6203
H H3C8' .7766 .7639 .8564
H H1C13 .2500 1.2089 .3984
H H1C14 .5215 1.5296 .6920
H H1C15 .0479 1.5894 .7118
H H2C13 .1679 1.3750 .3339
H H2C14 .4705 1.6918 .6292
H H2C15 .0979 1.8060 .7455
H H3C14 .5618 1.5072 .6063
H H3C15 .1414 1.5939 .7857
